data_7051964
loop_
_publ_author_name
'Guilera, Gemma'
'McGrady, G. Sean'
'Steed, Jonathan W.'
'Burchell, Richard P. L.'
'Sirsch, Peter'
'Deeming, Anthony J.'

_publ_section_title
;
 Synthesis and characterisation of [(triphos)Fe(CO)H2] and its
 protonation to a dihydrogen complex via an unconventional
 hydrogen-bonded intermediate
;
_journal_issue 9
_journal_name_full 'New Journal of Chemistry'
_journal_page_first 1573
_journal_paper_doi 10.1039/b801652f
_journal_volume 32
_journal_year 2008
_chemical_formula_sum 'C42 H41 Fe O P3'
_chemical_formula_weight 710.51
_chemical_name_common ggban3
_chemical_name_systematic
;
?
;
_space_group_IT_number 14
_symmetry_cell_setting monoclinic
_symmetry_space_group_name_Hall '-P 2yn'
_symmetry_space_group_name_H-M 'P 1 21/n 1'
_atom_sites_solution_hydrogens mixed
_atom_sites_solution_primary direct
_atom_sites_solution_secondary difmap
_audit_creation_method SHELXL-97
_cell_angle_alpha 90.00
_cell_angle_beta 96.489(2)
_cell_angle_gamma 90.00
_cell_formula_units_Z 4
_cell_length_a 10.1997(3)
_cell_length_b 18.1058(6)
_cell_length_c 18.9884(7)
_cell_measurement_temperature 120(2)
_cell_volume 3484.2(2)
_computing_cell_refinement 'DENZO-SMN (Otwinowski & Minor, 1997)'
_computing_data_collection 'Collect (Hooft, 1999)'
_computing_data_reduction 'DENZO-SMN (Otwinowski & Minor, 1997)'
_computing_molecular_graphics 'X-Seed (Barbour, 1999)'
_computing_publication_material 'CIFTAB (Sheldrick, 1997)'
_computing_structure_refinement 'SHELXL-97 (Sheldrick, 1997)'
_computing_structure_solution 'SHELXS-97 (Sheldrick, 1990)'
_diffrn_ambient_temperature 120(2)
_diffrn_measured_fraction_theta_full 0.962
_diffrn_measured_fraction_theta_max 0.962
_diffrn_measurement_device_type 'Nonius KappaCCD'
_diffrn_radiation_monochromator graphite
_diffrn_radiation_source 'fine-focus sealed tube'
_diffrn_radiation_type MoK\a
_diffrn_radiation_wavelength 0.71073
_diffrn_reflns_av_R_equivalents 0.1198
_diffrn_reflns_av_sigmaI/netI 0.1477
_diffrn_reflns_limit_h_max 12
_diffrn_reflns_limit_h_min -12
_diffrn_reflns_limit_k_max 21
_diffrn_reflns_limit_k_min -21
_diffrn_reflns_limit_l_max 22
_diffrn_reflns_limit_l_min -22
_diffrn_reflns_number 17650
_diffrn_reflns_theta_full 25.00
_diffrn_reflns_theta_max 25.00
_diffrn_reflns_theta_min 3.00
_diffrn_standards_decay_% 0.0
_exptl_absorpt_coefficient_mu 0.604
_exptl_absorpt_correction_T_max 0.8637
_exptl_absorpt_correction_T_min 0.8396
_exptl_absorpt_correction_type multi-scan
_exptl_crystal_colour yellow
_exptl_crystal_density_diffrn 1.354
_exptl_crystal_density_method 'not measured'
_exptl_crystal_description block
_exptl_crystal_F_000 1488
_exptl_crystal_size_max 0.30
_exptl_crystal_size_mid 0.25
_exptl_crystal_size_min 0.25
_refine_diff_density_max 0.721
_refine_diff_density_min -0.612
_refine_diff_density_rms 0.096
_refine_ls_extinction_coef 0.0016(3)
_refine_ls_extinction_expression Fc^*^=kFc[1+0.001xFc^2^\l^3^/sin(2\q)]^-1/4^
_refine_ls_extinction_method SHELXL
_refine_ls_goodness_of_fit_ref 1.038
_refine_ls_hydrogen_treatment mixed
_refine_ls_matrix_type full
_refine_ls_number_parameters 433
_refine_ls_number_reflns 5907
_refine_ls_number_restraints 0
_refine_ls_restrained_S_all 1.038
_refine_ls_R_factor_all 0.1250
_refine_ls_R_factor_gt 0.0588
_refine_ls_shift/su_max 0.001
_refine_ls_shift/su_mean 0.000
_refine_ls_structure_factor_coef Fsqd
_refine_ls_weighting_details 'calc w=1/[\s^2^(Fo^2^)+(0.0157P)^2^+3.4534P] where P=(Fo^2^+2Fc^2^)/3'
_refine_ls_weighting_scheme calc
_refine_ls_wR_factor_gt 0.0869
_refine_ls_wR_factor_ref 0.1057
_reflns_number_gt 3612
_reflns_number_total 5907
_reflns_threshold_expression >2sigma(I)
_cod_data_source_file b801652f.txt
_cod_data_source_block C:\structs\AGemma\ggban3\GGBAN3.CIF
_cod_original_sg_symbol_H-M P21/n
_cod_database_code 7051964

loop_
_symmetry_equiv_pos_as_xyz
'x, y, z'
'-x+1/2, y+1/2, -z+1/2'
'-x, -y, -z'
'x-1/2, -y-1/2, z-1/2'

loop_
_atom_site_label
_atom_site_type_symbol
_atom_site_fract_x
_atom_site_fract_y
_atom_site_fract_z
_atom_site_U_iso_or_equiv
_atom_site_adp_type
_atom_site_occupancy
_atom_site_symmetry_multiplicity
_atom_site_calc_flag
_atom_site_refinement_flags
_atom_site_disorder_assembly
_atom_site_disorder_group
Fe1 Fe 0.87239(5) 0.64547(3) 0.24379(3) 0.0197(2) Uani 1 1 d . . .
P1 P 0.82957(10) 0.53772(6) 0.28866(5) 0.0190(3) Uani 1 1 d . . .
O1 O 0.9436(3) 0.80069(19) 0.25183(17) 0.0537(10) Uani 1 1 d . . .
C1 C 0.8003(4) 0.4674(2) 0.21821(19) 0.0198(10) Uani 1 1 d . . .
H1A H 0.8858 0.4445 0.2107 0.024 Uiso 1 1 calc R . .
H1B H 0.7434 0.4282 0.2346 0.024 Uiso 1 1 calc R . .
P2 P 0.67594(10) 0.64642(6) 0.18260(5) 0.0200(3) Uani 1 1 d . . .
C2 C 0.8377(4) 0.5338(2) 0.10269(19) 0.0207(10) Uani 1 1 d . . .
H2A H 0.7899 0.5626 0.0635 0.025 Uiso 1 1 calc R . .
H2B H 0.8869 0.4941 0.0812 0.025 Uiso 1 1 calc R . .
P3 P 0.95767(10) 0.59534(6) 0.15404(5) 0.0197(3) Uani 1 1 d . . .
C3 C 0.6222(4) 0.5520(2) 0.1573(2) 0.0213(10) Uani 1 1 d . . .
H3A H 0.5717 0.5319 0.1946 0.026 Uiso 1 1 calc R . .
H3B H 0.5614 0.5546 0.1129 0.026 Uiso 1 1 calc R . .
C4 C 0.7348(4) 0.4975(2) 0.1462(2) 0.0192(10) Uani 1 1 d . . .
C5 C 0.6741(4) 0.4318(2) 0.1029(2) 0.0250(10) Uani 1 1 d . . .
H5A H 0.7420 0.3942 0.0991 0.038 Uiso 1 1 calc R . .
H5B H 0.6392 0.4486 0.0555 0.038 Uiso 1 1 calc R . .
H5C H 0.6024 0.4106 0.1267 0.038 Uiso 1 1 calc R . .
C6 C 0.9514(3) 0.4945(2) 0.35488(19) 0.0165(10) Uani 1 1 d . . .
C7 C 1.0318(4) 0.5388(2) 0.4017(2) 0.0202(10) Uani 1 1 d . . .
H7 H 1.0239 0.5910 0.3985 0.024 Uiso 1 1 calc R . .
C8 C 1.1222(4) 0.5080(3) 0.4524(2) 0.0264(11) Uani 1 1 d . . .
H8 H 1.1764 0.5391 0.4837 0.032 Uiso 1 1 calc R . .
C9 C 1.1351(4) 0.4320(3) 0.4585(2) 0.0291(11) Uani 1 1 d . . .
H9 H 1.1982 0.4109 0.4934 0.035 Uiso 1 1 calc R . .
C10 C 1.0546(4) 0.3871(2) 0.4128(2) 0.0283(11) Uani 1 1 d . . .
H10 H 1.0619 0.3349 0.4166 0.034 Uiso 1 1 calc R . .
C11 C 0.9632(4) 0.4185(2) 0.3617(2) 0.0245(10) Uani 1 1 d . . .
H11 H 0.9079 0.3873 0.3310 0.029 Uiso 1 1 calc R . .
C12 C 0.6836(4) 0.5271(2) 0.33725(19) 0.0203(10) Uani 1 1 d . . .
C13 C 0.6250(4) 0.5879(2) 0.36388(19) 0.0226(10) Uani 1 1 d . . .
H13 H 0.6586 0.6358 0.3559 0.027 Uiso 1 1 calc R . .
C14 C 0.5172(4) 0.5804(3) 0.4024(2) 0.0325(12) Uani 1 1 d . . .
H14 H 0.4770 0.6229 0.4199 0.039 Uiso 1 1 calc R . .
C15 C 0.4688(4) 0.5109(3) 0.4150(2) 0.0343(12) Uani 1 1 d . . .
H15 H 0.3953 0.5055 0.4411 0.041 Uiso 1 1 calc R . .
C16 C 0.5278(4) 0.4494(3) 0.3895(2) 0.0337(12) Uani 1 1 d . . .
H16 H 0.4952 0.4015 0.3982 0.040 Uiso 1 1 calc R . .
C17 C 0.6341(4) 0.4575(2) 0.3512(2) 0.0262(11) Uani 1 1 d . . .
H17 H 0.6744 0.4148 0.3341 0.031 Uiso 1 1 calc R . .
C18 C 0.5353(4) 0.6854(2) 0.22233(19) 0.0181(10) Uani 1 1 d . . .
C19 C 0.5498(4) 0.7572(2) 0.2484(2) 0.0256(11) Uani 1 1 d . . .
H19 H 0.6308 0.7824 0.2460 0.031 Uiso 1 1 calc R . .
C20 C 0.4486(4) 0.7925(2) 0.2779(2) 0.0282(11) Uani 1 1 d . . .
H20 H 0.4584 0.8425 0.2928 0.034 Uiso 1 1 calc R . .
C21 C 0.3334(4) 0.7548(2) 0.2854(2) 0.0258(11) Uani 1 1 d . . .
H21 H 0.2646 0.7780 0.3070 0.031 Uiso 1 1 calc R . .
C22 C 0.3192(4) 0.6838(2) 0.2616(2) 0.0296(11) Uani 1 1 d . . .
H22 H 0.2406 0.6575 0.2676 0.036 Uiso 1 1 calc R . .
C23 C 0.4177(4) 0.6494(2) 0.2286(2) 0.0251(10) Uani 1 1 d . . .
H23 H 0.4042 0.6008 0.2103 0.030 Uiso 1 1 calc R . .
C24 C 0.6519(4) 0.6957(2) 0.0965(2) 0.0235(10) Uani 1 1 d . . .
C25 C 0.5409(5) 0.6835(2) 0.0475(2) 0.0343(12) Uani 1 1 d . . .
H25 H 0.4738 0.6508 0.0591 0.041 Uiso 1 1 calc R . .
C26 C 0.5276(5) 0.7187(2) -0.0180(2) 0.0418(13) Uani 1 1 d . . .
H26 H 0.4520 0.7096 -0.0508 0.050 Uiso 1 1 calc R . .
C27 C 0.6236(5) 0.7666(3) -0.0353(2) 0.0404(13) Uani 1 1 d . . .
H27 H 0.6164 0.7892 -0.0807 0.048 Uiso 1 1 calc R . .
C28 C 0.7301(5) 0.7814(2) 0.0137(3) 0.0382(13) Uani 1 1 d . . .
H28 H 0.7947 0.8160 0.0026 0.046 Uiso 1 1 calc R . .
C29 C 0.7444(4) 0.7466(2) 0.0789(2) 0.0282(11) Uani 1 1 d . . .
H29 H 0.8186 0.7578 0.1121 0.034 Uiso 1 1 calc R . .
C30 C 1.0176(4) 0.6554(2) 0.0873(2) 0.0206(10) Uani 1 1 d . . .
C31 C 0.9934(4) 0.6458(2) 0.0146(2) 0.0331(11) Uani 1 1 d . . .
H31 H 0.9368 0.6071 -0.0039 0.040 Uiso 1 1 calc R . .
C32 C 1.0509(5) 0.6921(3) -0.0317(3) 0.0481(14) Uani 1 1 d . . .
H32 H 1.0329 0.6849 -0.0814 0.058 Uiso 1 1 calc R . .
C33 C 1.1330(5) 0.7479(3) -0.0061(3) 0.0519(15) Uani 1 1 d . . .
H33 H 1.1741 0.7784 -0.0378 0.062 Uiso 1 1 calc R . .
C34 C 1.1559(5) 0.7596(3) 0.0651(3) 0.0474(14) Uani 1 1 d . . .
H34 H 1.2109 0.7993 0.0830 0.057 Uiso 1 1 calc R . .
C35 C 1.0986(4) 0.7134(2) 0.1117(2) 0.0333(12) Uani 1 1 d . . .
H35 H 1.1154 0.7219 0.1613 0.040 Uiso 1 1 calc R . .
C36 C 1.1032(4) 0.5335(2) 0.1674(2) 0.0180(10) Uani 1 1 d . . .
C37 C 1.1598(4) 0.5044(2) 0.1094(2) 0.0296(11) Uani 1 1 d . . .
H37 H 1.1247 0.5182 0.0627 0.035 Uiso 1 1 calc R . .
C38 C 1.2656(4) 0.4560(2) 0.1185(2) 0.0313(11) Uani 1 1 d . . .
H38 H 1.3026 0.4372 0.0784 0.038 Uiso 1 1 calc R . .
C42 C 0.9144(4) 0.7370(3) 0.2447(2) 0.0364(12) Uani 1 1 d . . .
C39 C 1.3171(4) 0.4352(2) 0.1859(2) 0.0267(11) Uani 1 1 d . . .
H39 H 1.3885 0.4013 0.1924 0.032 Uiso 1 1 calc R . .
C40 C 1.2647(4) 0.4637(2) 0.2435(2) 0.0282(11) Uani 1 1 d . . .
H40 H 1.3006 0.4499 0.2899 0.034 Uiso 1 1 calc R . .
C41 C 1.1590(4) 0.5130(2) 0.2343(2) 0.0232(10) Uani 1 1 d . . .
H41 H 1.1247 0.5328 0.2748 0.028 Uiso 1 1 calc R . .
H1 H 0.830(3) 0.6899(19) 0.3088(18) 0.040 Uiso 1 1 d . . .
H2 H 1.012(4) 0.640(2) 0.2825(19) 0.058(13) Uiso 1 1 d . . .

loop_
_atom_site_aniso_label
_atom_site_aniso_U_11
_atom_site_aniso_U_22
_atom_site_aniso_U_33
_atom_site_aniso_U_23
_atom_site_aniso_U_13
_atom_site_aniso_U_12
Fe1 0.0168(4) 0.0173(4) 0.0253(4) -0.0010(3) 0.0033(3) -0.0021(3)
P1 0.0163(6) 0.0184(7) 0.0227(6) 0.0001(5) 0.0034(5) -0.0005(5)
O1 0.057(2) 0.034(2) 0.070(2) -0.003(2) 0.0058(19) -0.0117(19)
C1 0.019(2) 0.016(2) 0.025(2) 0.002(2) 0.005(2) 0.0010(19)
P2 0.0179(6) 0.0165(6) 0.0258(7) -0.0001(5) 0.0032(5) -0.0009(5)
C2 0.022(2) 0.022(3) 0.018(2) -0.0053(19) 0.0000(19) 0.000(2)
P3 0.0170(6) 0.0201(7) 0.0223(6) 0.0018(5) 0.0028(5) -0.0003(5)
C3 0.014(2) 0.022(3) 0.028(2) -0.001(2) -0.0004(19) -0.0010(19)
C4 0.017(2) 0.018(2) 0.023(2) -0.005(2) 0.004(2) -0.0028(19)
C5 0.025(2) 0.023(3) 0.027(2) -0.008(2) 0.001(2) 0.000(2)
C6 0.011(2) 0.019(3) 0.020(2) 0.004(2) 0.0039(19) -0.0022(19)
C7 0.013(2) 0.023(3) 0.026(3) -0.002(2) 0.008(2) -0.005(2)
C8 0.016(2) 0.043(3) 0.020(3) 0.000(2) -0.001(2) 0.000(2)
C9 0.019(3) 0.040(3) 0.029(3) 0.011(2) 0.007(2) 0.009(2)
C10 0.029(3) 0.022(3) 0.034(3) 0.004(2) 0.005(2) 0.004(2)
C11 0.021(2) 0.021(3) 0.031(3) 0.002(2) 0.002(2) -0.004(2)
C12 0.017(2) 0.025(3) 0.019(2) -0.001(2) -0.0015(19) -0.005(2)
C13 0.019(2) 0.028(3) 0.021(2) 0.001(2) 0.004(2) 0.000(2)
C14 0.027(3) 0.042(3) 0.029(3) 0.000(2) 0.006(2) 0.006(2)
C15 0.016(2) 0.063(4) 0.024(3) 0.001(3) 0.003(2) -0.006(3)
C16 0.031(3) 0.039(3) 0.031(3) 0.006(2) 0.004(2) -0.012(2)
C17 0.022(3) 0.026(3) 0.032(3) 0.003(2) 0.006(2) -0.002(2)
C18 0.010(2) 0.020(3) 0.023(2) 0.004(2) -0.0051(19) -0.0004(19)
C19 0.018(2) 0.022(3) 0.037(3) 0.003(2) 0.006(2) -0.001(2)
C20 0.031(3) 0.020(3) 0.035(3) -0.005(2) 0.007(2) 0.000(2)
C21 0.021(3) 0.027(3) 0.031(3) -0.002(2) 0.007(2) 0.006(2)
C22 0.019(3) 0.028(3) 0.043(3) -0.005(2) 0.007(2) -0.005(2)
C23 0.023(3) 0.020(2) 0.031(3) -0.007(2) 0.001(2) 0.004(2)
C24 0.025(3) 0.019(3) 0.028(3) -0.003(2) 0.005(2) 0.006(2)
C25 0.044(3) 0.019(3) 0.039(3) -0.002(2) 0.000(3) -0.002(2)
C26 0.066(4) 0.028(3) 0.028(3) -0.002(2) -0.011(3) 0.009(3)
C27 0.064(4) 0.032(3) 0.028(3) 0.008(2) 0.014(3) 0.020(3)
C28 0.041(3) 0.030(3) 0.047(3) 0.015(3) 0.018(3) 0.011(2)
C29 0.024(3) 0.029(3) 0.033(3) 0.007(2) 0.009(2) 0.006(2)
C30 0.012(2) 0.023(3) 0.027(3) 0.007(2) 0.003(2) 0.005(2)
C31 0.032(3) 0.038(3) 0.030(3) 0.003(2) 0.011(2) 0.006(2)
C32 0.056(4) 0.056(4) 0.036(3) 0.018(3) 0.017(3) 0.023(3)
C33 0.050(4) 0.043(4) 0.069(4) 0.032(3) 0.033(3) 0.019(3)
C34 0.041(3) 0.038(3) 0.066(4) 0.012(3) 0.021(3) -0.002(3)
C35 0.028(3) 0.037(3) 0.036(3) 0.011(2) 0.008(2) 0.002(2)
C36 0.014(2) 0.018(2) 0.022(2) -0.001(2) 0.001(2) -0.0008(19)
C37 0.030(3) 0.029(3) 0.029(3) -0.002(2) -0.001(2) 0.003(2)
C38 0.024(3) 0.035(3) 0.034(3) -0.007(2) 0.004(2) 0.007(2)
C42 0.034(3) 0.028(3) 0.047(3) -0.001(3) 0.005(2) -0.004(2)
C39 0.012(2) 0.024(3) 0.043(3) 0.000(2) 0.000(2) 0.000(2)
C40 0.016(2) 0.032(3) 0.035(3) 0.007(2) -0.001(2) -0.002(2)
C41 0.015(2) 0.028(3) 0.026(3) 0.005(2) 0.001(2) -0.004(2)

loop_
_atom_type_symbol
_atom_type_description
_atom_type_scat_dispersion_real
_atom_type_scat_dispersion_imag
_atom_type_scat_source
C C 0.0033 0.0016 'International Tables Vol C Tables 4.2.6.8 and 6.1.1.4'
H H 0.0000 0.0000 'International Tables Vol C Tables 4.2.6.8 and 6.1.1.4'
P P 0.1023 0.0942 'International Tables Vol C Tables 4.2.6.8 and 6.1.1.4'
Fe Fe 0.3463 0.8444 'International Tables Vol C Tables 4.2.6.8 and 6.1.1.4'
O O 0.0106 0.0060 'International Tables Vol C Tables 4.2.6.8 and 6.1.1.4'

loop_
_geom_angle_atom_site_label_1
_geom_angle_atom_site_label_2
_geom_angle_atom_site_label_3
_geom_angle
_geom_angle_site_symmetry_1
_geom_angle_site_symmetry_3
_geom_angle_publ_flag
C42 Fe1 P1 156.71(16) . . ?
C42 Fe1 P3 106.69(15) . . ?
P1 Fe1 P3 92.72(4) . . ?
C42 Fe1 P2 102.12(15) . . ?
P1 Fe1 P2 90.15(4) . . ?
P3 Fe1 P2 90.59(4) . . ?
C42 Fe1 H1 65.6(12) . . ?
P1 Fe1 H1 93.8(12) . . ?
P3 Fe1 H1 171.0(12) . . ?
P2 Fe1 H1 95.6(12) . . ?
C42 Fe1 H2 80.6(14) . . ?
P1 Fe1 H2 88.5(14) . . ?
P3 Fe1 H2 85.3(14) . . ?
P2 Fe1 H2 175.6(14) . . ?
H1 Fe1 H2 88.7(18) . . ?
C6 P1 C1 104.06(17) . . ?
C6 P1 C12 97.71(17) . . ?
C1 P1 C12 102.50(17) . . ?
C6 P1 Fe1 119.71(13) . . ?
C1 P1 Fe1 110.80(12) . . ?
C12 P1 Fe1 119.60(14) . . ?
C4 C1 P1 114.5(2) . . ?
C4 C1 H1A 108.6 . . ?
P1 C1 H1A 108.6 . . ?
C4 C1 H1B 108.6 . . ?
P1 C1 H1B 108.6 . . ?
H1A C1 H1B 107.6 . . ?
C18 P2 C3 103.93(17) . . ?
C18 P2 C24 98.36(17) . . ?
C3 P2 C24 102.20(18) . . ?
C18 P2 Fe1 119.55(13) . . ?
C3 P2 Fe1 110.92(13) . . ?
C24 P2 Fe1 119.41(14) . . ?
C4 C2 P3 114.9(2) . . ?
C4 C2 H2A 108.5 . . ?
P3 C2 H2A 108.5 . . ?
C4 C2 H2B 108.5 . . ?
P3 C2 H2B 108.5 . . ?
H2A C2 H2B 107.5 . . ?
C30 P3 C2 104.24(18) . . ?
C30 P3 C36 97.41(17) . . ?
C2 P3 C36 100.36(17) . . ?
C30 P3 Fe1 119.05(13) . . ?
C2 P3 Fe1 111.20(12) . . ?
C36 P3 Fe1 121.68(13) . . ?
C4 C3 P2 115.1(3) . . ?
C4 C3 H3A 108.5 . . ?
P2 C3 H3A 108.5 . . ?
C4 C3 H3B 108.5 . . ?
P2 C3 H3B 108.5 . . ?
H3A C3 H3B 107.5 . . ?
C5 C4 C3 107.9(3) . . ?
C5 C4 C1 107.8(3) . . ?
C3 C4 C1 110.9(3) . . ?
C5 C4 C2 107.4(3) . . ?
C3 C4 C2 111.1(3) . . ?
C1 C4 C2 111.6(3) . . ?
C4 C5 H5A 109.5 . . ?
C4 C5 H5B 109.5 . . ?
H5A C5 H5B 109.5 . . ?
C4 C5 H5C 109.5 . . ?
H5A C5 H5C 109.5 . . ?
H5B C5 H5C 109.5 . . ?
C11 C6 C7 118.2(4) . . ?
C11 C6 P1 122.1(3) . . ?
C7 C6 P1 119.6(3) . . ?
C8 C7 C6 120.9(4) . . ?
C8 C7 H7 119.5 . . ?
C6 C7 H7 119.5 . . ?
C7 C8 C9 120.7(4) . . ?
C7 C8 H8 119.7 . . ?
C9 C8 H8 119.7 . . ?
C8 C9 C10 119.1(4) . . ?
C8 C9 H9 120.5 . . ?
C10 C9 H9 120.5 . . ?
C9 C10 C11 120.0(4) . . ?
C9 C10 H10 120.0 . . ?
C11 C10 H10 120.0 . . ?
C6 C11 C10 121.1(4) . . ?
C6 C11 H11 119.5 . . ?
C10 C11 H11 119.5 . . ?
C13 C12 C17 118.1(3) . . ?
C13 C12 P1 120.5(3) . . ?
C17 C12 P1 121.3(3) . . ?
C12 C13 C14 121.0(4) . . ?
C12 C13 H13 119.5 . . ?
C14 C13 H13 119.5 . . ?
C15 C14 C13 119.9(4) . . ?
C15 C14 H14 120.1 . . ?
C13 C14 H14 120.1 . . ?
C16 C15 C14 119.7(4) . . ?
C16 C15 H15 120.2 . . ?
C14 C15 H15 120.2 . . ?
C15 C16 C17 120.0(4) . . ?
C15 C16 H16 120.0 . . ?
C17 C16 H16 120.0 . . ?
C16 C17 C12 121.3(4) . . ?
C16 C17 H17 119.3 . . ?
C12 C17 H17 119.3 . . ?
C23 C18 C19 117.9(3) . . ?
C23 C18 P2 125.4(3) . . ?
C19 C18 P2 116.7(3) . . ?
C20 C19 C18 121.4(4) . . ?
C20 C19 H19 119.3 . . ?
C18 C19 H19 119.3 . . ?
C21 C20 C19 119.7(4) . . ?
C21 C20 H20 120.2 . . ?
C19 C20 H20 120.2 . . ?
C22 C21 C20 119.4(4) . . ?
C22 C21 H21 120.3 . . ?
C20 C21 H21 120.3 . . ?
C21 C22 C23 121.1(4) . . ?
C21 C22 H22 119.5 . . ?
C23 C22 H22 119.5 . . ?
C18 C23 C22 120.4(4) . . ?
C18 C23 H23 119.8 . . ?
C22 C23 H23 119.8 . . ?
C29 C24 C25 117.8(4) . . ?
C29 C24 P2 120.5(3) . . ?
C25 C24 P2 121.8(3) . . ?
C26 C25 C24 120.8(4) . . ?
C26 C25 H25 119.6 . . ?
C24 C25 H25 119.6 . . ?
C27 C26 C25 120.2(5) . . ?
C27 C26 H26 119.9 . . ?
C25 C26 H26 119.9 . . ?
C28 C27 C26 119.4(4) . . ?
C28 C27 H27 120.3 . . ?
C26 C27 H27 120.3 . . ?
C27 C28 C29 120.9(4) . . ?
C27 C28 H28 119.6 . . ?
C29 C28 H28 119.6 . . ?
C28 C29 C24 120.8(4) . . ?
C28 C29 H29 119.6 . . ?
C24 C29 H29 119.6 . . ?
C35 C30 C31 117.5(4) . . ?
C35 C30 P3 116.9(3) . . ?
C31 C30 P3 125.5(3) . . ?
C30 C31 C32 120.9(4) . . ?
C30 C31 H31 119.6 . . ?
C32 C31 H31 119.6 . . ?
C33 C32 C31 120.4(5) . . ?
C33 C32 H32 119.8 . . ?
C31 C32 H32 119.8 . . ?
C34 C33 C32 119.9(5) . . ?
C34 C33 H33 120.1 . . ?
C32 C33 H33 120.1 . . ?
C33 C34 C35 120.0(5) . . ?
C33 C34 H34 120.0 . . ?
C35 C34 H34 120.0 . . ?
C30 C35 C34 121.3(4) . . ?
C30 C35 H35 119.3 . . ?
C34 C35 H35 119.3 . . ?
C41 C36 C37 117.3(4) . . ?
C41 C36 P3 121.8(3) . . ?
C37 C36 P3 120.9(3) . . ?
C38 C37 C36 121.5(4) . . ?
C38 C37 H37 119.2 . . ?
C36 C37 H37 119.2 . . ?
C39 C38 C37 119.9(4) . . ?
C39 C38 H38 120.1 . . ?
C37 C38 H38 120.1 . . ?
O1 C42 Fe1 174.0(4) . . ?
C40 C39 C38 119.6(4) . . ?
C40 C39 H39 120.2 . . ?
C38 C39 H39 120.2 . . ?
C39 C40 C41 120.5(4) . . ?
C39 C40 H40 119.8 . . ?
C41 C40 H40 119.8 . . ?
C36 C41 C40 121.2(4) . . ?
C36 C41 H41 119.4 . . ?
C40 C41 H41 119.4 . . ?

loop_
_geom_bond_atom_site_label_1
_geom_bond_atom_site_label_2
_geom_bond_distance
_geom_bond_site_symmetry_2
_geom_bond_publ_flag
Fe1 C42 1.711(5) . ?
Fe1 P1 2.1925(12) . ?
Fe1 P3 2.1954(11) . ?
Fe1 P2 2.1998(12) . ?
Fe1 H1 1.57(3) . ?
Fe1 H2 1.53(4) . ?
P1 C6 1.840(4) . ?
P1 C1 1.846(4) . ?
P1 C12 1.848(4) . ?
O1 C42 1.196(5) . ?
C1 C4 1.552(5) . ?
C1 H1A 0.9900 . ?
C1 H1B 0.9900 . ?
P2 C18 1.836(4) . ?
P2 C3 1.843(4) . ?
P2 C24 1.854(4) . ?
C2 C4 1.553(5) . ?
C2 P3 1.850(4) . ?
C2 H2A 0.9900 . ?
C2 H2B 0.9900 . ?
P3 C30 1.827(4) . ?
P3 C36 1.854(4) . ?
C3 C4 1.546(5) . ?
C3 H3A 0.9900 . ?
C3 H3B 0.9900 . ?
C4 C5 1.536(5) . ?
C5 H5A 0.9800 . ?
C5 H5B 0.9800 . ?
C5 H5C 0.9800 . ?
C6 C11 1.386(5) . ?
C6 C7 1.393(5) . ?
C7 C8 1.374(5) . ?
C7 H7 0.9500 . ?
C8 C9 1.386(5) . ?
C8 H8 0.9500 . ?
C9 C10 1.387(5) . ?
C9 H9 0.9500 . ?
C10 C11 1.389(5) . ?
C10 H10 0.9500 . ?
C11 H11 0.9500 . ?
C12 C13 1.377(5) . ?
C12 C17 1.393(5) . ?
C13 C14 1.395(5) . ?
C13 H13 0.9500 . ?
C14 C15 1.382(6) . ?
C14 H14 0.9500 . ?
C15 C16 1.378(6) . ?
C15 H15 0.9500 . ?
C16 C17 1.379(5) . ?
C16 H16 0.9500 . ?
C17 H17 0.9500 . ?
C18 C23 1.382(5) . ?
C18 C19 1.392(5) . ?
C19 C20 1.385(5) . ?
C19 H19 0.9500 . ?
C20 C21 1.380(5) . ?
C20 H20 0.9500 . ?
C21 C22 1.365(5) . ?
C21 H21 0.9500 . ?
C22 C23 1.390(5) . ?
C22 H22 0.9500 . ?
C23 H23 0.9500 . ?
C24 C29 1.386(5) . ?
C24 C25 1.400(5) . ?
C25 C26 1.390(6) . ?
C25 H25 0.9500 . ?
C26 C27 1.376(6) . ?
C26 H26 0.9500 . ?
C27 C28 1.373(6) . ?
C27 H27 0.9500 . ?
C28 C29 1.383(5) . ?
C28 H28 0.9500 . ?
C29 H29 0.9500 . ?
C30 C35 1.384(5) . ?
C30 C31 1.385(5) . ?
C31 C32 1.391(6) . ?
C31 H31 0.9500 . ?
C32 C33 1.366(7) . ?
C32 H32 0.9500 . ?
C33 C34 1.362(6) . ?
C33 H33 0.9500 . ?
C34 C35 1.393(6) . ?
C34 H34 0.9500 . ?
C35 H35 0.9500 . ?
C36 C41 1.383(5) . ?
C36 C37 1.402(5) . ?
C37 C38 1.385(5) . ?
C37 H37 0.9500 . ?
C38 C39 1.380(5) . ?
C38 H38 0.9500 . ?
C39 C40 1.371(5) . ?
C39 H39 0.9500 . ?
C40 C41 1.395(5) . ?
C40 H40 0.9500 . ?
C41 H41 0.9500 . ?

loop_
_geom_torsion_atom_site_label_1
_geom_torsion_atom_site_label_2
_geom_torsion_atom_site_label_3
_geom_torsion_atom_site_label_4
_geom_torsion
_geom_torsion_site_symmetry_1
_geom_torsion_site_symmetry_2
_geom_torsion_site_symmetry_3
_geom_torsion_site_symmetry_4
_geom_torsion_publ_flag
C42 Fe1 P1 C6 -54.6(4) . . . . ?
P3 Fe1 P1 C6 92.29(14) . . . . ?
P2 Fe1 P1 C6 -177.11(14) . . . . ?
C42 Fe1 P1 C1 -175.7(4) . . . . ?
P3 Fe1 P1 C1 -28.77(14) . . . . ?
P2 Fe1 P1 C1 61.83(14) . . . . ?
C42 Fe1 P1 C12 65.5(4) . . . . ?
P3 Fe1 P1 C12 -147.59(15) . . . . ?
P2 Fe1 P1 C12 -56.99(15) . . . . ?
C6 P1 C1 C4 -162.4(3) . . . . ?
C12 P1 C1 C4 96.2(3) . . . . ?
Fe1 P1 C1 C4 -32.5(3) . . . . ?
C42 Fe1 P2 C18 -71.2(2) . . . . ?
P1 Fe1 P2 C18 88.83(15) . . . . ?
P3 Fe1 P2 C18 -178.45(15) . . . . ?
C42 Fe1 P2 C3 167.90(19) . . . . ?
P1 Fe1 P2 C3 -32.04(14) . . . . ?
P3 Fe1 P2 C3 60.68(14) . . . . ?
C42 Fe1 P2 C24 49.5(2) . . . . ?
P1 Fe1 P2 C24 -150.42(15) . . . . ?
P3 Fe1 P2 C24 -57.69(15) . . . . ?
C4 C2 P3 C30 -158.2(3) . . . . ?
C4 C2 P3 C36 101.3(3) . . . . ?
C4 C2 P3 Fe1 -28.7(3) . . . . ?
C42 Fe1 P3 C30 -14.2(2) . . . . ?
P1 Fe1 P3 C30 178.85(15) . . . . ?
P2 Fe1 P3 C30 88.67(15) . . . . ?
C42 Fe1 P3 C2 -135.3(2) . . . . ?
P1 Fe1 P3 C2 57.70(14) . . . . ?
P2 Fe1 P3 C2 -32.48(14) . . . . ?
C42 Fe1 P3 C36 106.9(2) . . . . ?
P1 Fe1 P3 C36 -60.08(14) . . . . ?
P2 Fe1 P3 C36 -150.25(14) . . . . ?
C18 P2 C3 C4 -160.0(3) . . . . ?
C24 P2 C3 C4 98.1(3) . . . . ?
Fe1 P2 C3 C4 -30.3(3) . . . . ?
P2 C3 C4 C5 -161.7(3) . . . . ?
P2 C3 C4 C1 80.4(3) . . . . ?
P2 C3 C4 C2 -44.3(4) . . . . ?
P1 C1 C4 C5 -160.6(2) . . . . ?
P1 C1 C4 C3 -42.7(4) . . . . ?
P1 C1 C4 C2 81.7(3) . . . . ?
P3 C2 C4 C5 -162.5(3) . . . . ?
P3 C2 C4 C3 79.8(4) . . . . ?
P3 C2 C4 C1 -44.5(4) . . . . ?
C1 P1 C6 C11 -25.7(3) . . . . ?
C12 P1 C6 C11 79.3(3) . . . . ?
Fe1 P1 C6 C11 -150.1(3) . . . . ?
C1 P1 C6 C7 156.7(3) . . . . ?
C12 P1 C6 C7 -98.3(3) . . . . ?
Fe1 P1 C6 C7 32.3(3) . . . . ?
C11 C6 C7 C8 1.3(5) . . . . ?
P1 C6 C7 C8 179.0(3) . . . . ?
C6 C7 C8 C9 -0.4(5) . . . . ?
C7 C8 C9 C10 -0.5(5) . . . . ?
C8 C9 C10 C11 0.4(6) . . . . ?
C7 C6 C11 C10 -1.4(5) . . . . ?
P1 C6 C11 C10 -179.0(3) . . . . ?
C9 C10 C11 C6 0.6(6) . . . . ?
C6 P1 C12 C13 111.2(3) . . . . ?
C1 P1 C12 C13 -142.4(3) . . . . ?
Fe1 P1 C12 C13 -19.5(4) . . . . ?
C6 P1 C12 C17 -65.3(3) . . . . ?
C1 P1 C12 C17 41.0(4) . . . . ?
Fe1 P1 C12 C17 164.0(3) . . . . ?
C17 C12 C13 C14 -1.5(6) . . . . ?
P1 C12 C13 C14 -178.1(3) . . . . ?
C12 C13 C14 C15 0.8(6) . . . . ?
C13 C14 C15 C16 0.1(6) . . . . ?
C14 C15 C16 C17 -0.3(6) . . . . ?
C15 C16 C17 C12 -0.4(6) . . . . ?
C13 C12 C17 C16 1.3(6) . . . . ?
P1 C12 C17 C16 177.9(3) . . . . ?
C3 P2 C18 C23 -1.2(4) . . . . ?
C24 P2 C18 C23 103.6(4) . . . . ?
Fe1 P2 C18 C23 -125.5(3) . . . . ?
C3 P2 C18 C19 178.4(3) . . . . ?
C24 P2 C18 C19 -76.7(3) . . . . ?
Fe1 P2 C18 C19 54.1(3) . . . . ?
C23 C18 C19 C20 -1.9(6) . . . . ?
P2 C18 C19 C20 178.4(3) . . . . ?
C18 C19 C20 C21 3.8(6) . . . . ?
C19 C20 C21 C22 -2.1(6) . . . . ?
C20 C21 C22 C23 -1.2(6) . . . . ?
C19 C18 C23 C22 -1.4(6) . . . . ?
P2 C18 C23 C22 178.2(3) . . . . ?
C21 C22 C23 C18 3.1(6) . . . . ?
C18 P2 C24 C29 114.5(3) . . . . ?
C3 P2 C24 C29 -139.2(3) . . . . ?
Fe1 P2 C24 C29 -16.4(4) . . . . ?
C18 P2 C24 C25 -65.2(4) . . . . ?
C3 P2 C24 C25 41.1(4) . . . . ?
Fe1 P2 C24 C25 163.9(3) . . . . ?
C29 C24 C25 C26 3.1(6) . . . . ?
P2 C24 C25 C26 -177.2(3) . . . . ?
C24 C25 C26 C27 -0.4(6) . . . . ?
C25 C26 C27 C28 -2.5(6) . . . . ?
C26 C27 C28 C29 2.6(6) . . . . ?
C27 C28 C29 C24 0.2(6) . . . . ?
C25 C24 C29 C28 -3.0(6) . . . . ?
P2 C24 C29 C28 177.3(3) . . . . ?
C2 P3 C30 C35 172.7(3) . . . . ?
C36 P3 C30 C35 -84.5(3) . . . . ?
Fe1 P3 C30 C35 48.1(3) . . . . ?
C2 P3 C30 C31 -10.3(4) . . . . ?
C36 P3 C30 C31 92.5(4) . . . . ?
Fe1 P3 C30 C31 -134.8(3) . . . . ?
C35 C30 C31 C32 1.2(6) . . . . ?
P3 C30 C31 C32 -175.8(3) . . . . ?
C30 C31 C32 C33 0.3(7) . . . . ?
C31 C32 C33 C34 -1.9(7) . . . . ?
C32 C33 C34 C35 1.8(7) . . . . ?
C31 C30 C35 C34 -1.2(6) . . . . ?
P3 C30 C35 C34 176.0(3) . . . . ?
C33 C34 C35 C30 -0.3(7) . . . . ?
C30 P3 C36 C41 134.9(3) . . . . ?
C2 P3 C36 C41 -119.1(3) . . . . ?
Fe1 P3 C36 C41 3.9(4) . . . . ?
C30 P3 C36 C37 -46.3(3) . . . . ?
C2 P3 C36 C37 59.7(3) . . . . ?
Fe1 P3 C36 C37 -177.3(3) . . . . ?
C41 C36 C37 C38 1.2(6) . . . . ?
P3 C36 C37 C38 -177.7(3) . . . . ?
C36 C37 C38 C39 0.3(6) . . . . ?
P1 Fe1 C42 O1 -5(4) . . . . ?
P3 Fe1 C42 O1 -150(4) . . . . ?
P2 Fe1 C42 O1 116(4) . . . . ?
C37 C38 C39 C40 -1.3(6) . . . . ?
C38 C39 C40 C41 0.6(6) . . . . ?
C37 C36 C41 C40 -1.8(6) . . . . ?
P3 C36 C41 C40 177.0(3) . . . . ?
C39 C40 C41 C36 0.9(6) . . . . ?
